data_4510893
loop_
_publ_author_name
'Karpinska, Jolanta'
'Erxleben, Andrea'
'McArdle, Patrick'

_publ_section_title
;
 17\b-Hydroxy-17\a-methylandrostano[3,2-c]pyrazole, Stanozolol: The
 Crystal Structures of Polymorphs 1 and 2 and 10 Solvates
;
_journal_issue 7
_journal_name_full 'Crystal Growth &amp; Design'
_journal_page_first 2829
_journal_paper_doi 10.1021/cg101651p
_journal_volume 11
_journal_year 2011
_chemical_absolute_configuration
;
 absolute configuration not established by anomalous dispersion
 effects in diffraction measurements on the crystal.
;
_chemical_formula_sum 'C21.5 H32 N2.5 O1.5'
_chemical_formula_weight 349.50
_chemical_name_systematic
;
 ?
;
_space_group_IT_number 19
_symmetry_cell_setting orthorhombic
_symmetry_space_group_name_Hall 'P 2ac 2ab'
_symmetry_space_group_name_H-M 'P 21 21 21'
_atom_sites_solution_hydrogens geom
_atom_sites_solution_primary direct
_atom_sites_solution_secondary difmap
_audit_creation_method SHELXL-97
_cell_angle_alpha 90.00
_cell_angle_beta 90.00
_cell_angle_gamma 90.00
_cell_formula_units_Z 8
_cell_length_a 7.5672(3)
_cell_length_b 19.6475(9)
_cell_length_c 26.3375(9)
_cell_measurement_reflns_used 4764
_cell_measurement_temperature 293(2)
_cell_measurement_theta_max 28.9672
_cell_measurement_theta_min 2.9805
_cell_volume 3915.8(3)
_computing_cell_refinement
;
CrysAlisPro, Oxford Diffraction Ltd.,
Version 1.171.34.9 (release 08-12-2009 CrysAlis171 .NET)
(compiled Dec  8 2009,17:31:18)
;
_computing_data_collection
;
CrysAlisPro, Oxford Diffraction Ltd.,
Version 1.171.34.9 (release 08-12-2009 CrysAlis171 .NET)
(compiled Dec  8 2009,17:31:18)
;
_computing_data_reduction
;
CrysAlisPro, Oxford Diffraction Ltd.,
Version 1.171.34.9 (release 08-12-2009 CrysAlis171 .NET)
(compiled Dec  8 2009,17:31:18)
;
_computing_molecular_graphics 'ORTEX (P.McArdle, 1995)'
_computing_publication_material 'SHELXL-97/2 (Sheldrick,1997)'
_computing_structure_refinement 'SHELXL-97 (Sheldrick, 1997)'
_computing_structure_solution 'SHELXS-97 (Sheldrick, 1990)'
_diffrn_ambient_temperature 293(2)
_diffrn_detector_area_resol_mean 16.1048
_diffrn_measured_fraction_theta_full 0.998
_diffrn_measured_fraction_theta_max 0.998
_diffrn_measurement_details
;
  1 omega  -86.00   29.00   1.0000  128.1700
omega____ theta____ kappa____ phi______ frames
    -      -17.3903  -14.0000   64.0000 115
  2 omega    9.00   47.00   1.0000  128.1700
omega____ theta____ kappa____ phi______ frames
    -       19.7341  -77.0000 -150.0000 38
  3 omega   -6.00   19.00   1.0000  128.1700
omega____ theta____ kappa____ phi______ frames
    -       19.7341   37.0000   30.0000 25
;
_diffrn_measurement_device_type 'Xcalibur, Sapphire3'
_diffrn_measurement_method '\w scans'
_diffrn_orient_matrix_UB_11 -0.0145155000
_diffrn_orient_matrix_UB_12 -0.0355700000
_diffrn_orient_matrix_UB_13 -0.0020636000
_diffrn_orient_matrix_UB_21 -0.0085705000
_diffrn_orient_matrix_UB_22 0.0033001000
_diffrn_orient_matrix_UB_23 -0.0267013000
_diffrn_orient_matrix_UB_31 0.0921870000
_diffrn_orient_matrix_UB_32 -0.0052786000
_diffrn_orient_matrix_UB_33 -0.0028056000
_diffrn_radiation_monochromator graphite
_diffrn_radiation_source 'Enhance (Mo) X-ray Source'
_diffrn_radiation_type 'Mo K\a'
_diffrn_radiation_wavelength 0.7107
_diffrn_reflns_av_R_equivalents 0.0264
_diffrn_reflns_limit_h_max 10
_diffrn_reflns_limit_h_min -8
_diffrn_reflns_limit_k_max 19
_diffrn_reflns_limit_k_min -26
_diffrn_reflns_limit_l_max 32
_diffrn_reflns_limit_l_min -32
_diffrn_reflns_number 14471
_diffrn_reflns_theta_full 25.35
_diffrn_reflns_theta_max 25.3503
_diffrn_reflns_theta_min 2.9805
_exptl_absorpt_coefficient_mu 0.075
_exptl_absorpt_correction_T_max 1.00000
_exptl_absorpt_correction_T_min 0.99372
_exptl_absorpt_correction_type multi-scan
_exptl_absorpt_process_details
;
CrysAlisPro, Oxford Diffraction Ltd.,
Version 1.171.34.9 (release 08-12-2009 CrysAlis171 .NET)
(compiled Dec  8 2009,17:31:18)
Empirical absorption correction using spherical harmonics,
 implemented in SCALE3 ABSPACK scaling algorithm.
;
_exptl_crystal_colour Colourless
_exptl_crystal_density_diffrn 1.186
_exptl_crystal_density_method 'not measured'
_exptl_crystal_description Parallelepiped
_exptl_crystal_F_000 1524
_exptl_crystal_size_max 0.50
_exptl_crystal_size_mid 0.40
_exptl_crystal_size_min 0.20
_refine_diff_density_max 0.395
_refine_diff_density_min -0.206
_refine_diff_density_rms 0.037
_refine_ls_abs_structure_details 'Flack H D (1983), Acta Cryst. A39, 876-881'
_refine_ls_abs_structure_Flack 1.3(17)
_refine_ls_extinction_method none
_refine_ls_goodness_of_fit_ref 0.909
_refine_ls_hydrogen_treatment constr
_refine_ls_matrix_type full
_refine_ls_number_parameters 466
_refine_ls_number_reflns 6840
_refine_ls_number_restraints 0
_refine_ls_restrained_S_all 0.909
_refine_ls_R_factor_all 0.0852
_refine_ls_R_factor_gt 0.0476
_refine_ls_shift/su_max 0.000
_refine_ls_shift/su_mean 0.000
_refine_ls_structure_factor_coef Fsqd
_refine_ls_weighting_details 'calc w=1/[\s^2^(Fo^2^)+(0.0642P)^2^+0.0000P] where P=(Fo^2^+2Fc^2^)/3'
_refine_ls_weighting_scheme calc
_refine_ls_wR_factor_gt 0.1086
_refine_ls_wR_factor_ref 0.1176
_reflns_number_gt 4211
_reflns_number_total 6840
_reflns_threshold_expression >2sigma(I)
_cod_data_source_file 10.cif
_cod_data_source_block stan_fm
_cod_depositor_comments
;
The following automatic conversions were performed:

'_symmetry_cell_setting' value 'Orthorhombic' changed to
'orthorhombic' according to
/usr/data/users/saulius/automatic-downloads/retrospective/ACS/lib/dictionaries/cif_core.dic
dictionary named 'cif_core.dic' version 2.4.2 from 2011-04-26.

Automatic conversion script
Id: cif_fix_values 2281 2013-09-26 08:29:07Z andrius 
;
_cod_original_sg_symbol_H-M P212121
_cod_original_formula_sum 'C21.50 H32 N2.50 O1.50'
_cod_database_code 4510893

loop_
_symmetry_equiv_pos_as_xyz
'x, y, z'
'-x+1/2, -y, z+1/2'
'-x, y+1/2, -z+1/2'
'x+1/2, -y+1/2, -z'

loop_
_atom_site_label
_atom_site_type_symbol
_atom_site_fract_x
_atom_site_fract_y
_atom_site_fract_z
_atom_site_U_iso_or_equiv
_atom_site_adp_type
_atom_site_occupancy
_atom_site_symmetry_multiplicity
_atom_site_calc_flag
_atom_site_refinement_flags
O1 O 0.5892(3) 0.57438(12) -0.02030(7) 0.0592(6) Uani 1 1 d .
H1O1 H 0.5648 0.5884 -0.0488 0.077 Uiso 1 1 calc R
O2 O 0.0774(3) 0.40118(11) 0.38893(7) 0.0554(6) Uani 1 1 d .
H1O2 H 0.1848 0.4069 0.3887 0.072 Uiso 1 1 calc R
O3 O 0.6025(5) -0.0330(2) 0.11069(16) 0.1482(15) Uani 1 1 d .
N1 N 0.8413(3) 0.64340(15) 0.39759(10) 0.0583(8) Uani 1 1 d .
H1N1 H 0.9008 0.6456 0.4254 0.076 Uiso 1 1 calc R
N2 N 0.6625(3) 0.64757(14) 0.39572(8) 0.0500(7) Uani 1 1 d .
N3 N 0.3272(4) 0.34122(17) -0.03667(10) 0.0647(8) Uani 1 1 d .
N4 N 0.1503(3) 0.33756(14) -0.02914(9) 0.0537(7) Uani 1 1 d .
H1N4 H 0.0740 0.3355 -0.0533 0.070 Uiso 1 1 calc R
N5 N 0.3831(5) -0.00408(19) 0.06087(14) 0.0958(12) Uani 1 1 d .
C1 C 0.9162(4) 0.63553(16) 0.35182(11) 0.0513(8) Uani 1 1 d .
H1 H 1.0363 0.6317 0.3449 0.067 Uiso 1 1 calc R
C2 C 0.7801(4) 0.63415(15) 0.31704(10) 0.0416(7) Uani 1 1 d .
C3 C 0.7801(3) 0.62801(16) 0.26029(9) 0.0398(7) Uani 1 1 d .
H3A H 0.8686 0.5950 0.2501 0.052 Uiso 1 1 calc R
H3B H 0.8116 0.6716 0.2455 0.052 Uiso 1 1 calc R
C4 C 0.5984(3) 0.60572(14) 0.23986(9) 0.0301(6) Uani 1 1 d .
C5 C 0.5908(3) 0.62089(14) 0.18196(9) 0.0305(6) Uani 1 1 d .
H5 H 0.6150 0.6697 0.1784 0.040 Uiso 1 1 calc R
C6 C 0.7362(3) 0.58420(16) 0.15125(9) 0.0437(7) Uani 1 1 d .
H6A H 0.8505 0.5955 0.1656 0.057 Uiso 1 1 calc R
H6B H 0.7199 0.5354 0.1545 0.057 Uiso 1 1 calc R
C7 C 0.7357(3) 0.60333(16) 0.09441(9) 0.0437(7) Uani 1 1 d .
H7A H 0.7669 0.6509 0.0906 0.057 Uiso 1 1 calc R
H7B H 0.8234 0.5764 0.0766 0.057 Uiso 1 1 calc R
C8 C 0.5538(3) 0.59071(15) 0.07119(9) 0.0333(7) Uani 1 1 d .
C9 C 0.5202(4) 0.62051(17) 0.01708(11) 0.0471(8) Uani 1 1 d .
C10 C 0.3173(4) 0.62449(18) 0.01503(10) 0.0526(9) Uani 1 1 d .
H10A H 0.2805 0.6654 -0.0026 0.068 Uiso 1 1 calc R
H10B H 0.2699 0.5854 -0.0029 0.068 Uiso 1 1 calc R
C11 C 0.2495(4) 0.62551(16) 0.06999(10) 0.0462(8) Uani 1 1 d .
H11A H 0.1741 0.6647 0.0758 0.060 Uiso 1 1 calc R
H11B H 0.1835 0.5844 0.0776 0.060 Uiso 1 1 calc R
C12 C 0.4162(3) 0.62970(13) 0.10233(9) 0.0319(6) Uani 1 1 d .
H12 H 0.4530 0.6775 0.1018 0.041 Uiso 1 1 calc R
C13 C 0.4080(3) 0.60940(14) 0.15802(9) 0.0302(6) Uani 1 1 d .
H13 H 0.3782 0.5610 0.1603 0.039 Uiso 1 1 calc R
C14 C 0.2689(3) 0.65028(16) 0.18620(9) 0.0395(7) Uani 1 1 d .
H14A H 0.1533 0.6389 0.1728 0.051 Uiso 1 1 calc R
H14B H 0.2890 0.6983 0.1801 0.051 Uiso 1 1 calc R
C15 C 0.2701(3) 0.63732(16) 0.24329(9) 0.0410(7) Uani 1 1 d .
H15A H 0.2337 0.5908 0.2498 0.053 Uiso 1 1 calc R
H15B H 0.1856 0.6674 0.2596 0.053 Uiso 1 1 calc R
C16 C 0.4528(3) 0.64908(15) 0.26625(9) 0.0323(6) Uani 1 1 d .
H16 H 0.4827 0.6970 0.2605 0.042 Uiso 1 1 calc R
C17 C 0.4466(3) 0.63819(16) 0.32431(9) 0.0410(7) Uani 1 1 d .
H17A H 0.3742 0.6733 0.3398 0.053 Uiso 1 1 calc R
H17B H 0.3933 0.5944 0.3317 0.053 Uiso 1 1 calc R
C18 C 0.6286(3) 0.64072(15) 0.34614(10) 0.0395(7) Uani 1 1 d .
C19 C 0.5704(4) 0.52974(14) 0.25125(10) 0.0416(7) Uani 1 1 d .
H19A H 0.6606 0.5036 0.2346 0.058 Uiso 1 1 calc R
H19B H 0.4565 0.5159 0.2390 0.058 Uiso 1 1 calc R
H19C H 0.5768 0.5223 0.2872 0.058 Uiso 1 1 calc R
C20 C 0.5170(3) 0.51350(16) 0.06992(10) 0.0429(8) Uani 1 1 d .
H20A H 0.6111 0.4908 0.0523 0.060 Uiso 1 1 calc R
H20B H 0.4073 0.5052 0.0526 0.060 Uiso 1 1 calc R
H20C H 0.5095 0.4965 0.1040 0.060 Uiso 1 1 calc R
C21 C 0.6033(5) 0.68977(19) 0.00859(13) 0.0772(11) Uani 1 1 d .
H21A H 0.7297 0.6855 0.0090 0.108 Uiso 1 1 calc R
H21B H 0.5668 0.7202 0.0351 0.108 Uiso 1 1 calc R
H21C H 0.5661 0.7074 -0.0237 0.108 Uiso 1 1 calc R
C22 C 0.3919(4) 0.34207(18) 0.01001(11) 0.0563(9) Uani 1 1 d .
H22 H 0.5122 0.3439 0.0170 0.073 Uiso 1 1 calc R
C23 C 0.2640(4) 0.33989(15) 0.04727(10) 0.0426(7) Uani 1 1 d .
C24 C 0.2689(3) 0.34169(15) 0.10411(9) 0.0399(7) Uani 1 1 d .
H24A H 0.3607 0.3728 0.1151 0.052 Uiso 1 1 calc R
H24B H 0.2980 0.2968 0.1169 0.052 Uiso 1 1 calc R
C25 C 0.0894(3) 0.36462(13) 0.12666(9) 0.0317(6) Uani 1 1 d .
C26 C 0.0895(3) 0.34805(15) 0.18449(9) 0.0340(6) Uani 1 1 d .
H26 H 0.1133 0.2992 0.1872 0.044 Uiso 1 1 calc R
C27 C 0.2372(3) 0.38353(17) 0.21384(10) 0.0473(8) Uani 1 1 d .
H27A H 0.2233 0.4324 0.2104 0.062 Uiso 1 1 calc R
H27B H 0.3500 0.3712 0.1990 0.062 Uiso 1 1 calc R
C28 C 0.2386(3) 0.36492(17) 0.27049(10) 0.0465(8) Uani 1 1 d .
H28A H 0.2655 0.3169 0.2743 0.061 Uiso 1 1 calc R
H28B H 0.3303 0.3907 0.2876 0.061 Uiso 1 1 calc R
C29 C 0.0608(3) 0.38008(15) 0.29508(10) 0.0354(7) Uani 1 1 d .
C30 C 0.0296(3) 0.35287(15) 0.34995(10) 0.0416(7) Uani 1 1 d .
C31 C -0.1733(3) 0.34465(18) 0.35321(10) 0.0481(8) Uani 1 1 d .
H31A H -0.2030 0.3014 0.3688 0.062 Uiso 1 1 calc R
H31B H -0.2237 0.3809 0.3736 0.062 Uiso 1 1 calc R
C32 C -0.2465(4) 0.34780(15) 0.29869(10) 0.0411(7) Uani 1 1 d .
H32A H -0.3284 0.3108 0.2924 0.053 Uiso 1 1 calc R
H32B H -0.3061 0.3907 0.2925 0.053 Uiso 1 1 calc R
C33 C -0.0811(3) 0.34104(14) 0.26549(9) 0.0330(6) Uani 1 1 d .
H33 H -0.0469 0.2930 0.2668 0.043 Uiso 1 1 calc R
C34 C -0.0926(3) 0.35958(14) 0.20959(9) 0.0310(6) Uani 1 1 d .
H34 H -0.1231 0.4079 0.2068 0.040 Uiso 1 1 calc R
C35 C -0.2326(3) 0.31818(16) 0.18237(10) 0.0420(7) Uani 1 1 d .
H35A H -0.3472 0.3281 0.1972 0.055 Uiso 1 1 calc R
H35B H -0.2087 0.2701 0.1874 0.055 Uiso 1 1 calc R
C36 C -0.2390(3) 0.33304(16) 0.12576(10) 0.0425(7) Uani 1 1 d .
H36A H -0.2781 0.3795 0.1206 0.055 Uiso 1 1 calc R
H36B H -0.3245 0.3031 0.1099 0.055 Uiso 1 1 calc R
C37 C -0.0599(3) 0.32329(14) 0.10041(10) 0.0369(7) Uani 1 1 d .
H37 H -0.0292 0.2751 0.1043 0.048 Uiso 1 1 calc R
C38 C -0.0704(4) 0.33699(16) 0.04323(10) 0.0445(8) Uani 1 1 d .
H38A H -0.1412 0.3020 0.0271 0.058 Uiso 1 1 calc R
H38B H -0.1272 0.3805 0.0374 0.058 Uiso 1 1 calc R
C39 C 0.1073(4) 0.33754(15) 0.02080(10) 0.0407(7) Uani 1 1 d .
C40 C 0.0648(4) 0.44118(14) 0.11691(10) 0.0446(7) Uani 1 1 d .
H40A H 0.1535 0.4662 0.1351 0.062 Uiso 1 1 calc R
H40B H -0.0502 0.4550 0.1283 0.062 Uiso 1 1 calc R
H40C H 0.0759 0.4502 0.0812 0.062 Uiso 1 1 calc R
C41 C 0.0266(4) 0.45741(15) 0.29429(11) 0.0482(8) Uani 1 1 d .
H41A H 0.1243 0.4806 0.3098 0.067 Uiso 1 1 calc R
H41B H -0.0797 0.4673 0.3127 0.067 Uiso 1 1 calc R
H41C H 0.0140 0.4725 0.2598 0.067 Uiso 1 1 calc R
C42 C 0.1240(5) 0.28650(18) 0.36135(12) 0.0663(10) Uani 1 1 d .
H42A H 0.2491 0.2944 0.3629 0.093 Uiso 1 1 calc R
H42B H 0.0989 0.2541 0.3350 0.093 Uiso 1 1 calc R
H42C H 0.0838 0.2689 0.3933 0.093 Uiso 1 1 calc R
C43 C 0.5062(7) -0.0496(4) 0.08126(17) 0.143(3) Uani 1 1 d .

loop_
_atom_site_aniso_label
_atom_site_aniso_U_11
_atom_site_aniso_U_22
_atom_site_aniso_U_33
_atom_site_aniso_U_23
_atom_site_aniso_U_13
_atom_site_aniso_U_12
O1 0.0671(14) 0.0806(17) 0.0299(11) -0.0036(11) 0.0007(10) 0.0151(13)
O2 0.0591(12) 0.0747(16) 0.0326(12) -0.0138(11) 0.0009(10) -0.0116(12)
O3 0.109(3) 0.204(5) 0.132(3) 0.015(3) 0.013(2) 0.035(3)
N1 0.0635(18) 0.077(2) 0.0341(15) 0.0060(15) -0.0209(13) -0.0165(15)
N2 0.0573(17) 0.0656(19) 0.0272(14) -0.0021(13) -0.0111(12) -0.0048(14)
N3 0.0673(19) 0.083(2) 0.0438(18) 0.0020(16) 0.0186(14) 0.0055(16)
N4 0.0587(18) 0.068(2) 0.0348(16) -0.0007(14) -0.0001(12) 0.0066(14)
N5 0.080(2) 0.098(3) 0.110(3) -0.002(2) -0.036(2) -0.001(2)
C1 0.0507(18) 0.063(2) 0.0400(18) 0.0026(16) -0.0099(16) -0.0105(17)
C2 0.0415(17) 0.049(2) 0.0337(16) 0.0023(14) -0.0095(14) -0.0082(14)
C3 0.0340(15) 0.057(2) 0.0282(15) -0.0022(14) -0.0040(12) 0.0002(14)
C4 0.0288(13) 0.0352(16) 0.0264(14) -0.0026(12) -0.0057(11) 0.0020(13)
C5 0.0291(13) 0.0353(16) 0.0269(14) 0.0003(12) -0.0018(12) -0.0024(13)
C6 0.0290(14) 0.067(2) 0.0351(16) -0.0088(15) -0.0021(13) 0.0032(15)
C7 0.0365(15) 0.062(2) 0.0329(16) -0.0036(15) 0.0047(13) -0.0082(16)
C8 0.0309(14) 0.0428(19) 0.0261(15) -0.0014(13) -0.0021(12) -0.0007(13)
C9 0.056(2) 0.052(2) 0.0340(17) 0.0008(16) -0.0001(14) -0.0020(15)
C10 0.057(2) 0.070(3) 0.0315(17) -0.0014(17) -0.0111(14) 0.0129(16)
C11 0.0447(16) 0.057(2) 0.0366(16) -0.0038(15) -0.0028(14) 0.0116(16)
C12 0.0360(14) 0.0311(16) 0.0285(14) -0.0001(12) -0.0029(13) 0.0016(13)
C13 0.0269(13) 0.0337(16) 0.0299(14) -0.0013(12) -0.0012(12) -0.0012(13)
C14 0.0316(15) 0.0520(19) 0.0347(16) -0.0041(14) -0.0073(13) 0.0102(15)
C15 0.0333(14) 0.058(2) 0.0320(16) -0.0048(14) -0.0036(13) 0.0076(14)
C16 0.0335(14) 0.0366(17) 0.0267(15) -0.0004(13) -0.0023(11) 0.0056(13)
C17 0.0458(17) 0.049(2) 0.0278(15) -0.0031(14) 0.0029(13) 0.0068(15)
C18 0.0449(17) 0.045(2) 0.0289(16) 0.0008(14) -0.0060(14) -0.0024(14)
C19 0.0490(16) 0.0401(18) 0.0359(16) -0.0010(13) -0.0067(14) 0.0058(15)
C20 0.0485(17) 0.045(2) 0.0357(16) -0.0052(14) -0.0018(13) 0.0031(13)
C21 0.120(3) 0.065(3) 0.046(2) 0.0178(18) 0.003(2) -0.022(2)
C22 0.0462(18) 0.083(3) 0.0394(19) -0.0048(18) 0.0118(16) 0.0118(18)
C23 0.0399(16) 0.0505(19) 0.0374(16) -0.0033(14) 0.0052(15) 0.0080(16)
C24 0.0370(15) 0.0529(19) 0.0299(15) -0.0046(14) 0.0057(13) 0.0012(15)
C25 0.0278(14) 0.0357(17) 0.0315(14) 0.0014(13) 0.0041(12) 0.0002(12)
C26 0.0343(14) 0.0394(16) 0.0284(14) -0.0002(13) -0.0005(12) -0.0009(14)
C27 0.0258(14) 0.079(2) 0.0374(17) -0.0047(16) 0.0025(13) -0.0075(16)
C28 0.0319(14) 0.073(2) 0.0352(16) -0.0071(16) -0.0021(13) -0.0011(16)
C29 0.0358(15) 0.0405(18) 0.0299(15) 0.0007(13) 0.0008(13) 0.0000(13)
C30 0.0499(17) 0.043(2) 0.0315(16) -0.0041(15) 0.0030(13) 0.0074(15)
C31 0.0520(18) 0.054(2) 0.0383(18) -0.0067(16) 0.0127(14) -0.0095(16)
C32 0.0385(15) 0.0447(18) 0.0402(16) 0.0025(14) 0.0079(14) -0.0019(15)
C33 0.0335(14) 0.0339(16) 0.0317(15) 0.0056(13) 0.0024(12) 0.0041(13)
C34 0.0264(13) 0.0361(17) 0.0305(14) 0.0012(13) 0.0052(12) -0.0009(13)
C35 0.0291(14) 0.061(2) 0.0361(16) 0.0067(14) 0.0010(13) -0.0039(15)
C36 0.0323(14) 0.059(2) 0.0358(16) 0.0032(15) -0.0024(14) -0.0044(15)
C37 0.0324(15) 0.0438(19) 0.0344(16) 0.0035(14) -0.0026(13) -0.0005(13)
C38 0.0472(17) 0.057(2) 0.0298(15) 0.0025(14) -0.0042(15) 0.0022(16)
C39 0.0509(18) 0.0457(19) 0.0254(15) 0.0016(13) 0.0079(14) 0.0093(15)
C40 0.0494(17) 0.0425(19) 0.0418(17) 0.0000(14) 0.0080(15) 0.0023(14)
C41 0.0504(18) 0.045(2) 0.0491(19) -0.0038(16) 0.0041(15) -0.0055(14)
C42 0.089(2) 0.069(3) 0.0413(19) 0.0115(17) 0.0031(17) 0.026(2)
C43 0.076(4) 0.311(10) 0.041(3) -0.041(4) 0.012(2) -0.072(5)

loop_
_atom_type_symbol
_atom_type_description
_atom_type_scat_dispersion_real
_atom_type_scat_dispersion_imag
_atom_type_scat_source
C C 0.0033 0.0016 'International Tables Vol C Tables 4.2.6.8 and 6.1.1.4'
H H 0.0000 0.0000 'International Tables Vol C Tables 4.2.6.8 and 6.1.1.4'
N N 0.0061 0.0033 'International Tables Vol C Tables 4.2.6.8 and 6.1.1.4'
O O 0.0106 0.0060 'International Tables Vol C Tables 4.2.6.8 and 6.1.1.4'

loop_
_geom_angle_atom_site_label_1
_geom_angle_atom_site_label_2
_geom_angle_atom_site_label_3
_geom_angle
C9 O1 H1O1 109.5
C30 O2 H1O2 109.5
C1 N1 N2 113.3(2)
C1 N1 H1N1 123.3
N2 N1 H1N1 123.3
C18 N2 N1 102.7(2)
C22 N3 N4 103.3(3)
C39 N4 N3 112.3(2)
C39 N4 H1N4 123.9
N3 N4 H1N4 123.9
N1 C1 C2 106.5(3)
N1 C1 H1 126.7
C2 C1 H1 126.7
C1 C2 C18 104.4(2)
C1 C2 C3 131.6(3)
C18 C2 C3 124.0(2)
C2 C3 C4 111.8(2)
C2 C3 H3A 109.3
C4 C3 H3A 109.3
C2 C3 H3B 109.3
C4 C3 H3B 109.3
H3A C3 H3B 107.9
C19 C4 C3 109.3(2)
C19 C4 C5 111.9(2)
C3 C4 C5 108.7(2)
C19 C4 C16 110.3(2)
C3 C4 C16 108.7(2)
C5 C4 C16 107.9(2)
C13 C5 C6 110.97(19)
C13 C5 C4 114.06(19)
C6 C5 C4 113.4(2)
C13 C5 H5 105.9
C6 C5 H5 105.9
C4 C5 H5 105.9
C7 C6 C5 113.1(2)
C7 C6 H6A 109.0
C5 C6 H6A 109.0
C7 C6 H6B 109.0
C5 C6 H6B 109.0
H6A C6 H6B 107.8
C8 C7 C6 110.6(2)
C8 C7 H7A 109.5
C6 C7 H7A 109.5
C8 C7 H7B 109.5
C6 C7 H7B 109.5
H7A C7 H7B 108.1
C7 C8 C12 108.5(2)
C7 C8 C20 109.4(2)
C12 C8 C20 112.4(2)
C7 C8 C9 116.9(2)
C12 C8 C9 101.0(2)
C20 C8 C9 108.6(2)
O1 C9 C21 108.3(3)
O1 C9 C10 111.8(3)
C21 C9 C10 111.3(3)
O1 C9 C8 109.2(2)
C21 C9 C8 113.8(3)
C10 C9 C8 102.3(2)
C11 C10 C9 107.5(2)
C11 C10 H10A 110.2
C9 C10 H10A 110.2
C11 C10 H10B 110.2
C9 C10 H10B 110.2
H10A C10 H10B 108.5
C12 C11 C10 104.6(2)
C12 C11 H11A 110.8
C10 C11 H11A 110.8
C12 C11 H11B 110.8
C10 C11 H11B 110.8
H11A C11 H11B 108.9
C13 C12 C11 119.4(2)
C13 C12 C8 114.4(2)
C11 C12 C8 103.68(19)
C13 C12 H12 106.1
C11 C12 H12 106.1
C8 C12 H12 106.1
C14 C13 C12 111.2(2)
C14 C13 C5 110.2(2)
C12 C13 C5 108.68(19)
C14 C13 H13 108.9
C12 C13 H13 108.9
C5 C13 H13 108.9
C13 C14 C15 112.9(2)
C13 C14 H14A 109.0
C15 C14 H14A 109.0
C13 C14 H14B 109.0
C15 C14 H14B 109.0
H14A C14 H14B 107.8
C14 C15 C16 111.8(2)
C14 C15 H15A 109.3
C16 C15 H15A 109.3
C14 C15 H15B 109.3
C16 C15 H15B 109.3
H15A C15 H15B 107.9
C15 C16 C17 110.1(2)
C15 C16 C4 112.4(2)
C17 C16 C4 112.8(2)
C15 C16 H16 107.0
C17 C16 H16 107.0
C4 C16 H16 107.0
C18 C17 C16 110.4(2)
C18 C17 H17A 109.6
C16 C17 H17A 109.6
C18 C17 H17B 109.6
C16 C17 H17B 109.6
H17A C17 H17B 108.1
N2 C18 C2 113.0(2)
N2 C18 C17 123.8(2)
C2 C18 C17 123.2(2)
C4 C19 H19A 109.5
C4 C19 H19B 109.5
H19A C19 H19B 109.5
C4 C19 H19C 109.5
H19A C19 H19C 109.5
H19B C19 H19C 109.5
C8 C20 H20A 109.5
C8 C20 H20B 109.5
H20A C20 H20B 109.5
C8 C20 H20C 109.5
H20A C20 H20C 109.5
H20B C20 H20C 109.5
C9 C21 H21A 109.5
C9 C21 H21B 109.5
H21A C21 H21B 109.5
C9 C21 H21C 109.5
H21A C21 H21C 109.5
H21B C21 H21C 109.5
N3 C22 C23 113.6(3)
N3 C22 H22 123.2
C23 C22 H22 123.2
C39 C23 C22 104.2(2)
C39 C23 C24 121.9(2)
C22 C23 C24 133.9(3)
C23 C24 C25 111.6(2)
C23 C24 H24A 109.3
C25 C24 H24A 109.3
C23 C24 H24B 109.3
C25 C24 H24B 109.3
H24A C24 H24B 108.0
C40 C25 C24 109.1(2)
C40 C25 C37 110.4(2)
C24 C25 C37 108.4(2)
C40 C25 C26 111.6(2)
C24 C25 C26 108.3(2)
C37 C25 C26 109.0(2)
C27 C26 C34 111.7(2)
C27 C26 C25 113.6(2)
C34 C26 C25 112.8(2)
C27 C26 H26 106.0
C34 C26 H26 106.0
C25 C26 H26 106.0
C26 C27 C28 112.8(2)
C26 C27 H27A 109.0
C28 C27 H27A 109.0
C26 C27 H27B 109.0
C28 C27 H27B 109.0
H27A C27 H27B 107.8
C29 C28 C27 111.1(2)
C29 C28 H28A 109.4
C27 C28 H28A 109.4
C29 C28 H28B 109.4
C27 C28 H28B 109.4
H28A C28 H28B 108.0
C28 C29 C33 107.8(2)
C28 C29 C41 109.6(2)
C33 C29 C41 111.6(2)
C28 C29 C30 117.5(2)
C33 C29 C30 101.2(2)
C41 C29 C30 109.0(2)
O2 C30 C42 107.8(2)
O2 C30 C31 106.1(2)
C42 C30 C31 111.5(3)
O2 C30 C29 113.3(2)
C42 C30 C29 114.0(2)
C31 C30 C29 103.8(2)
C32 C31 C30 107.5(2)
C32 C31 H31A 110.2
C30 C31 H31A 110.2
C32 C31 H31B 110.2
C30 C31 H31B 110.2
H31A C31 H31B 108.5
C33 C32 C31 103.6(2)
C33 C32 H32A 111.0
C31 C32 H32A 111.0
C33 C32 H32B 111.0
C31 C32 H32B 111.0
H32A C32 H32B 109.0
C34 C33 C32 119.0(2)
C34 C33 C29 114.4(2)
C32 C33 C29 103.8(2)
C34 C33 H33 106.2
C32 C33 H33 106.2
C29 C33 H33 106.2
C35 C34 C33 111.7(2)
C35 C34 C26 110.0(2)
C33 C34 C26 109.2(2)
C35 C34 H34 108.6
C33 C34 H34 108.6
C26 C34 H34 108.6
C34 C35 C36 112.5(2)
C34 C35 H35A 109.1
C36 C35 H35A 109.1
C34 C35 H35B 109.1
C36 C35 H35B 109.1
H35A C35 H35B 107.8
C35 C36 C37 112.2(2)
C35 C36 H36A 109.2
C37 C36 H36A 109.2
C35 C36 H36B 109.2
C37 C36 H36B 109.2
H36A C36 H36B 107.9
C36 C37 C38 111.2(2)
C36 C37 C25 112.7(2)
C38 C37 C25 112.6(2)
C36 C37 H37 106.6
C38 C37 H37 106.6
C25 C37 H37 106.6
C39 C38 C37 110.4(2)
C39 C38 H38A 109.6
C37 C38 H38A 109.6
C39 C38 H38B 109.6
C37 C38 H38B 109.6
H38A C38 H38B 108.1
N4 C39 C23 106.5(2)
N4 C39 C38 127.6(2)
C23 C39 C38 125.8(2)
C25 C40 H40A 109.5
C25 C40 H40B 109.5
H40A C40 H40B 109.5
C25 C40 H40C 109.5
H40A C40 H40C 109.5
H40B C40 H40C 109.5
C29 C41 H41A 109.5
C29 C41 H41B 109.5
H41A C41 H41B 109.5
C29 C41 H41C 109.5
H41A C41 H41C 109.5
H41B C41 H41C 109.5
C30 C42 H42A 109.5
C30 C42 H42B 109.5
H42A C42 H42B 109.5
C30 C42 H42C 109.5
H42A C42 H42C 109.5
H42B C42 H42C 109.5
O3 C43 N5 121.1(8)

loop_
_geom_bond_atom_site_label_1
_geom_bond_atom_site_label_2
_geom_bond_distance
O1 C9 1.437(4)
O1 H1O1 0.8200
O2 C30 1.444(3)
O2 H1O2 0.8200
O3 C43 1.113(5)
N1 C1 1.341(4)
N1 N2 1.356(3)
N1 H1N1 0.8600
N2 C18 1.338(3)
N3 C22 1.324(4)
N3 N4 1.355(3)
N4 C39 1.355(3)
N4 H1N4 0.8600
N5 C43 1.398(8)
C1 C2 1.378(4)
C1 H1 0.9300
C2 C18 1.385(4)
C2 C3 1.500(3)
C3 C4 1.540(4)
C3 H3A 0.9700
C3 H3B 0.9700
C4 C19 1.537(4)
C4 C5 1.555(3)
C4 C16 1.556(3)
C5 C13 1.537(3)
C5 C6 1.544(3)
C5 H5 0.9800
C6 C7 1.543(3)
C6 H6A 0.9700
C6 H6B 0.9700
C7 C8 1.526(3)
C7 H7A 0.9700
C7 H7B 0.9700
C8 C12 1.531(4)
C8 C20 1.543(4)
C8 C9 1.561(4)
C9 C21 1.516(4)
C9 C10 1.538(4)
C10 C11 1.536(4)
C10 H10A 0.9700
C10 H10B 0.9700
C11 C12 1.524(4)
C11 H11A 0.9700
C11 H11B 0.9700
C12 C13 1.521(3)
C12 H12 0.9800
C13 C14 1.517(3)
C13 H13 0.9800
C14 C15 1.525(3)
C14 H14A 0.9700
C14 H14B 0.9700
C15 C16 1.527(4)
C15 H15A 0.9700
C15 H15B 0.9700
C16 C17 1.545(3)
C16 H16 0.9800
C17 C18 1.494(4)
C17 H17A 0.9700
C17 H17B 0.9700
C19 H19A 0.9600
C19 H19B 0.9600
C19 H19C 0.9600
C20 H20A 0.9600
C20 H20B 0.9600
C20 H20C 0.9600
C21 H21A 0.9600
C21 H21B 0.9600
C21 H21C 0.9600
C22 C23 1.379(4)
C22 H22 0.9300
C23 C39 1.376(4)
C23 C24 1.498(4)
C24 C25 1.549(3)
C24 H24A 0.9700
C24 H24B 0.9700
C25 C40 1.537(4)
C25 C37 1.553(4)
C25 C26 1.557(3)
C26 C27 1.527(4)
C26 C34 1.545(3)
C26 H26 0.9800
C27 C28 1.536(4)
C27 H27A 0.9700
C27 H27B 0.9700
C28 C29 1.522(4)
C28 H28A 0.9700
C28 H28B 0.9700
C29 C33 1.533(4)
C29 C41 1.541(4)
C29 C30 1.559(4)
C30 C42 1.517(4)
C30 C31 1.546(4)
C31 C32 1.541(4)
C31 H31A 0.9700
C31 H31B 0.9700
C32 C33 1.532(4)
C32 H32A 0.9700
C32 H32B 0.9700
C33 C34 1.519(3)
C33 H33 0.9800
C34 C35 1.516(4)
C34 H34 0.9800
C35 C36 1.520(3)
C35 H35A 0.9700
C35 H35B 0.9700
C36 C37 1.523(4)
C36 H36A 0.9700
C36 H36B 0.9700
C37 C38 1.532(3)
C37 H37 0.9800
C38 C39 1.469(4)
C38 H38A 0.9700
C38 H38B 0.9700
C40 H40A 0.9600
C40 H40B 0.9600
C40 H40C 0.9600
C41 H41A 0.9600
C41 H41B 0.9600
C41 H41C 0.9600
C42 H42A 0.9600
C42 H42B 0.9600
C42 H42C 0.9600
